data_4303644
loop_
_publ_author_name
'Pei-Xiu Yin'
'Jian-Kai Cheng'
'Zhao-Ji Li'
'Lei Zhang'
'Ye-Yan Qin'
'Jian Zhang'
'Yuan-Gen Yao'

_publ_contact_author_address
;
The State Key Laboratory of Structure Chemistry, 
Fujian Institute of Research on the Structure of Matter, 
the Chinese Academy of Sciences,
Fuzhou, Fujian, 350002
P. R. China
;
_publ_contact_author_email yyg@fjirsm.ac.cn
_publ_contact_author_fax 86-591-83714946
_publ_contact_author_name 'Yuan-Gen Yao'
_publ_contact_author_phone 86-591-83711523
_publ_section_title
;
Ag(I)-Mediated In situ Dehydrogenative Coupling of 3-Amino-1,2,4-triazole
into 3,3'-Azobis(1,2,4-triazole) in Cd(II) Coordination Polymers
;
_journal_name_full 'Inorganic Chemistry'
_journal_page_first 10859
_journal_page_last 10861
_journal_paper_doi 10.1021/ic9007813
_journal_volume 48
_journal_year 2009
_chemical_formula_moiety 'C4 H4 Cd N8'
_chemical_formula_sum 'C4 H4 Cd N8'
_chemical_formula_weight 276.56
_chemical_name_systematic
; 
 ? 
;
_space_group_IT_number 14
_symmetry_cell_setting monoclinic
_symmetry_space_group_name_Hall '-P 2yn'
_symmetry_space_group_name_H-M 'P 1 21/n 1'
_atom_sites_solution_hydrogens geom
_atom_sites_solution_primary direct
_atom_sites_solution_secondary difmap
_audit_creation_method SHELXL-97
_cell_angle_alpha 90.00
_cell_angle_beta 91.114(12)
_cell_angle_gamma 90.00
_cell_formula_units_Z 4
_cell_length_a 8.5883(11)
_cell_length_b 8.8382(8)
_cell_length_c 10.0357(11)
_cell_measurement_reflns_used 2289
_cell_measurement_temperature 293(2)
_cell_measurement_theta_max 27.4835
_cell_measurement_theta_min 3.0688
_cell_volume 761.62(15)
_computing_cell_refinement 'Bruker XSCANS'
_computing_data_collection 'Bruker XSCANS'
_computing_data_reduction 'Bruker SHELXTL'
_computing_molecular_graphics 'Bruker SHELXTL'
_computing_publication_material 'Bruker SHELXTL'
_computing_structure_refinement 'SHELXL-97 (Sheldrick, 1997)'
_computing_structure_solution 'SHELXS-97 (Sheldrick, 1990)'
_diffrn_ambient_temperature 293(2)
_diffrn_measured_fraction_theta_full 0.994
_diffrn_measured_fraction_theta_max 0.994
_diffrn_measurement_device_type 'Bruker P4'
_diffrn_measurement_method '\w scans'
_diffrn_radiation_monochromator graphite
_diffrn_radiation_source 'fine-focus sealed tube'
_diffrn_radiation_type MoK\a
_diffrn_radiation_wavelength 0.71073
_diffrn_reflns_av_R_equivalents 0.0204
_diffrn_reflns_av_sigmaI/netI 0.0201
_diffrn_reflns_limit_h_max 10
_diffrn_reflns_limit_h_min -11
_diffrn_reflns_limit_k_max 11
_diffrn_reflns_limit_k_min -10
_diffrn_reflns_limit_l_max 12
_diffrn_reflns_limit_l_min -13
_diffrn_reflns_number 5610
_diffrn_reflns_theta_full 27.48
_diffrn_reflns_theta_max 27.48
_diffrn_reflns_theta_min 3.07
_diffrn_standards_decay_% 0
_diffrn_standards_interval_count 0
_diffrn_standards_interval_time .
_diffrn_standards_number 0
_exptl_absorpt_coefficient_mu 2.828
_exptl_absorpt_correction_T_max 0.712
_exptl_absorpt_correction_T_min 0.527
_exptl_absorpt_correction_type multi-scan
_exptl_absorpt_process_details crystalclear
_exptl_crystal_colour Red
_exptl_crystal_density_diffrn 2.412
_exptl_crystal_density_method 'not measured'
_exptl_crystal_description Prism
_exptl_crystal_F_000 528
_exptl_crystal_size_max 0.2300
_exptl_crystal_size_mid 0.2000
_exptl_crystal_size_min 0.1200
_refine_diff_density_max 0.934
_refine_diff_density_min -0.560
_refine_diff_density_rms 0.116
_refine_ls_extinction_method none
_refine_ls_goodness_of_fit_ref 1.009
_refine_ls_hydrogen_treatment constr
_refine_ls_matrix_type full
_refine_ls_number_parameters 108
_refine_ls_number_reflns 1745
_refine_ls_number_restraints 0
_refine_ls_restrained_S_all 1.009
_refine_ls_R_factor_all 0.0238
_refine_ls_R_factor_gt 0.0221
_refine_ls_shift/su_max 0.001
_refine_ls_shift/su_mean 0.000
_refine_ls_structure_factor_coef Fsqd
_refine_ls_weighting_details 'calc w=1/[\s^2^(Fo^2^)+(0.0436P)^2^+1.8874P] where P=(Fo^2^+2Fc^2^)/3'
_refine_ls_weighting_scheme calc
_refine_ls_wR_factor_gt 0.0687
_refine_ls_wR_factor_ref 0.0700
_reflns_number_gt 1645
_reflns_number_total 1745
_reflns_threshold_expression >2sigma(I)
_cod_data_source_file ic9007813_si_001_1.cif
_cod_data_source_block 1
_cod_depositor_comments
;
The following automatic conversions were performed:
'_symmetry_cell_setting' value 'Monoclinic' changed to 'monoclinic'
according to '/home/saulius/struct/CIF-dictionaries/cif_core.dic'
dictionary named 'cif_core.dic' version 2.4.1 from
2010-06-29.

'_exptl_absorpt_correction_type' value 'Multi-scan' changed
to 'multi-scan' according to
'/home/saulius/struct/CIF-dictionaries/cif_core.dic' dictionary named
'cif_core.dic' version 2.4.1 from 2010-06-29.

Automatic conversion script
Id: cif_fix_enum 1527 2010-12-29 10:47:43Z saulius 
;
_cod_database_code 4303644

loop_
_symmetry_equiv_pos_as_xyz
'x, y, z'
'-x+1/2, y+1/2, -z+1/2'
'-x, -y, -z'
'x-1/2, -y-1/2, z-1/2'

loop_
_atom_site_label
_atom_site_type_symbol
_atom_site_fract_x
_atom_site_fract_y
_atom_site_fract_z
_atom_site_U_iso_or_equiv
_atom_site_adp_type
_atom_site_occupancy
_atom_site_symmetry_multiplicity
_atom_site_calc_flag
_atom_site_refinement_flags
_atom_site_disorder_assembly
_atom_site_disorder_group
Cd1 Cd 0.00665(2) 0.68664(2) 0.63208(2) 0.01305(10) Uani 1 1 d . . .
N1 N 0.3679(3) 0.9580(3) 0.8538(3) 0.0196(6) Uani 1 1 d . . .
N2 N 0.3248(3) 0.8708(3) 0.9630(3) 0.0179(5) Uani 1 1 d . . .
N3 N 0.1700(4) 0.8099(3) 0.7889(3) 0.0218(6) Uani 1 1 d . . .
N4 N 0.1334(4) 0.6792(3) 0.9950(3) 0.0257(7) Uiso 1 1 d . . .
H42 H 0.1634 0.6642 1.0762 0.031 Uiso 1 1 calc R . .
H41 H 0.0575 0.6274 0.9614 0.031 Uiso 1 1 calc R . .
N5 N -0.1875(4) 0.6931(3) 0.7852(3) 0.0197(6) Uani 1 1 d . . .
N6 N -0.2764(3) 0.5653(3) 0.7980(3) 0.0226(6) Uani 1 1 d . . .
N7 N -0.3365(3) 0.7276(3) 0.9622(3) 0.0169(5) Uani 1 1 d . . .
N8 N -0.4627(3) 0.4801(3) 0.9493(3) 0.0174(5) Uani 1 1 d . . .
C1 C 0.2068(4) 0.7860(4) 0.9190(3) 0.0170(6) Uiso 1 1 d . . .
C2 C 0.2725(4) 0.9185(4) 0.7555(3) 0.0238(7) Uani 1 1 d . . .
H2 H 0.2755 0.9614 0.6710 0.029 Uiso 1 1 calc R . .
C3 C -0.3618(4) 0.5918(4) 0.9033(3) 0.0157(6) Uani 1 1 d . . .
C4 C -0.2272(4) 0.7863(4) 0.8846(3) 0.0176(6) Uani 1 1 d . . .
H4 H -0.1833 0.8814 0.8980 0.021 Uiso 1 1 calc R . .

loop_
_atom_site_aniso_label
_atom_site_aniso_U_11
_atom_site_aniso_U_22
_atom_site_aniso_U_33
_atom_site_aniso_U_23
_atom_site_aniso_U_13
_atom_site_aniso_U_12
Cd1 0.01169(14) 0.01696(15) 0.01052(14) 0.00079(7) 0.00095(9) -0.00092(7)
N1 0.0214(13) 0.0203(14) 0.0169(13) 0.0025(10) -0.0050(10) -0.0068(11)
N2 0.0204(13) 0.0203(14) 0.0130(12) 0.0018(10) -0.0012(10) -0.0015(11)
N3 0.0246(15) 0.0230(15) 0.0175(14) 0.0016(10) -0.0073(12) -0.0084(11)
N5 0.0203(14) 0.0196(14) 0.0195(14) -0.0015(10) 0.0076(11) -0.0049(10)
N6 0.0249(14) 0.0206(14) 0.0228(14) -0.0050(11) 0.0101(11) -0.0073(12)
N7 0.0191(13) 0.0162(13) 0.0155(12) -0.0004(10) 0.0019(10) -0.0007(10)
N8 0.0168(12) 0.0207(13) 0.0149(12) -0.0015(10) 0.0030(10) -0.0037(10)
C2 0.0286(17) 0.0259(18) 0.0168(15) 0.0034(13) -0.0039(13) -0.0083(14)
C3 0.0158(14) 0.0185(15) 0.0129(13) -0.0008(11) 0.0034(11) -0.0015(11)
C4 0.0170(15) 0.0183(15) 0.0177(15) 0.0001(11) 0.0040(12) -0.0019(12)

loop_
_atom_type_symbol
_atom_type_description
_atom_type_scat_dispersion_real
_atom_type_scat_dispersion_imag
_atom_type_scat_source
C C 0.0033 0.0016 'International Tables Vol C Tables 4.2.6.8 and 6.1.1.4'
H H 0.0000 0.0000 'International Tables Vol C Tables 4.2.6.8 and 6.1.1.4'
N N 0.0061 0.0033 'International Tables Vol C Tables 4.2.6.8 and 6.1.1.4'
Cd Cd -0.8075 1.2024 'International Tables Vol C Tables 4.2.6.8 and 6.1.1.4'

loop_
_geom_angle_atom_site_label_1
_geom_angle_atom_site_label_2
_geom_angle_atom_site_label_3
_geom_angle
_geom_angle_site_symmetry_1
_geom_angle_site_symmetry_3
_geom_angle_publ_flag
N5 Cd1 N1 109.14(10) . 2_546 ?
N5 Cd1 N7 157.74(10) . 4_675 ?
N1 Cd1 N7 93.12(10) 2_546 4_675 ?
N5 Cd1 N2 90.44(10) . 4_575 ?
N1 Cd1 N2 99.19(10) 2_546 4_575 ?
N7 Cd1 N2 85.81(9) 4_675 4_575 ?
N5 Cd1 N3 88.39(11) . . ?
N1 Cd1 N3 95.35(10) 2_546 . ?
N7 Cd1 N3 89.62(10) 4_675 . ?
N2 Cd1 N3 164.96(10) 4_575 . ?
C2 N1 N2 105.7(3) . . ?
C2 N1 Cd1 124.4(2) . 2_556 ?
N2 N1 Cd1 124.71(19) . 2_556 ?
C1 N2 N1 105.2(2) . . ?
C1 N2 Cd1 127.7(2) . 4_676 ?
N1 N2 Cd1 120.41(19) . 4_676 ?
C2 N3 C1 102.1(3) . . ?
C2 N3 Cd1 123.1(2) . . ?
C1 N3 Cd1 134.2(2) . . ?
C1 N4 H42 120.0 . . ?
C1 N4 H41 120.0 . . ?
H42 N4 H41 120.0 . . ?
C4 N5 N6 106.6(3) . . ?
C4 N5 Cd1 135.4(2) . . ?
N6 N5 Cd1 117.2(2) . . ?
C3 N6 N5 104.3(3) . . ?
C4 N7 C3 101.4(3) . . ?
C4 N7 Cd1 136.5(2) . 4_576 ?
C3 N7 Cd1 121.3(2) . 4_576 ?
N8 N8 C3 113.4(3) 3_467 . ?
N2 C1 N3 113.2(3) . . ?
N2 C1 N4 123.9(3) . . ?
N3 C1 N4 122.8(3) . . ?
N1 C2 N3 113.7(3) . . ?
N1 C2 H2 123.2 . . ?
N3 C2 H2 123.2 . . ?
N6 C3 N7 114.9(3) . . ?
N6 C3 N8 119.8(3) . . ?
N7 C3 N8 125.2(3) . . ?
N7 C4 N5 112.7(3) . . ?
N7 C4 H4 123.6 . . ?
N5 C4 H4 123.6 . . ?

loop_
_geom_bond_atom_site_label_1
_geom_bond_atom_site_label_2
_geom_bond_distance
_geom_bond_site_symmetry_2
_geom_bond_publ_flag
Cd1 N5 2.290(3) . ?
Cd1 N1 2.293(3) 2_546 ?
Cd1 N7 2.321(3) 4_675 ?
Cd1 N2 2.340(3) 4_575 ?
Cd1 N3 2.355(3) . ?
N1 C2 1.317(4) . ?
N1 N2 1.395(4) . ?
N1 Cd1 2.293(3) 2_556 ?
N2 C1 1.329(4) . ?
N2 Cd1 2.340(3) 4_676 ?
N3 C2 1.349(4) . ?
N3 C1 1.354(4) . ?
N4 C1 1.374(4) . ?
N4 H42 0.8600 . ?
N4 H41 0.8600 . ?
N5 C4 1.343(4) . ?
N5 N6 1.371(4) . ?
N6 C3 1.319(4) . ?
N7 C4 1.336(4) . ?
N7 C3 1.353(4) . ?
N7 Cd1 2.321(3) 4_576 ?
N8 N8 1.262(5) 3_467 ?
N8 C3 1.399(4) . ?
C2 H2 0.9300 . ?
C4 H4 0.9300 . ?

loop_
_geom_hbond_atom_site_label_D
_geom_hbond_atom_site_label_H
_geom_hbond_atom_site_label_A
_geom_hbond_distance_DH
_geom_hbond_distance_HA
_geom_hbond_distance_DA
_geom_hbond_angle_DHA
_geom_hbond_site_symmetry_A
N4 H42 N6 0.86 2.57 3.224(4) 133.7 3_567
